data_7159258
loop_
_publ_author_name
'Zhang, Xinyu'
'Zhang, Jinli'
'Chen, Jie'
'Zhou, Banghua'
'Zhang, Jian'
'Chen, Shunhong'
'Wu, Jian'
'Jiang, Yaojia'

_publ_section_title
;
 Modular synthesis of fluorinated 2<i>H</i>-thiophenes <i>via</i> [4 + 1]
 cyclization of enaminothiones.
;
_journal_issue 16
_journal_name_full 'Organic &amp; biomolecular chemistry'
_journal_page_first 3345
_journal_page_last 3349
_journal_paper_doi 10.1039/d3ob00222e
_journal_volume 21
_journal_year 2023
_chemical_formula_sum 'C19 H18 F3 N S'
_chemical_formula_weight 349.40
_space_group_crystal_system orthorhombic
_space_group_IT_number 33
_space_group_name_Hall 'P 2c -2n'
_space_group_name_H-M_alt 'P n a 21'
_atom_sites_solution_hydrogens geom
_audit_update_record
;
2021-03-19 deposited with the CCDC.	2023-03-24 downloaded from the CCDC.
;
_cell_angle_alpha 90
_cell_angle_beta 90
_cell_angle_gamma 90
_cell_formula_units_Z 4
_cell_length_a 16.8319(12)
_cell_length_b 15.3118(13)
_cell_length_c 6.5989(6)
_cell_measurement_reflns_used 9988
_cell_measurement_temperature 293.(2)
_cell_measurement_theta_max 30.2382
_cell_measurement_theta_min 3.5978
_cell_volume 1700.7(2)
_computing_cell_refinement 'SAINT V8.40B (Bruker Nano, Inc., 2019)'
_computing_data_reduction 'SAINT V8.40B (Bruker Nano, Inc., 2019)'
_computing_structure_refinement 'SHELXL-2018/3 (Sheldrick, 2018)'
_computing_structure_solution 'SHELXT 2014/5 (Sheldrick, 2014)'
_diffrn_ambient_temperature 293.(2)
_diffrn_detector_area_resol_mean 7.3910
_diffrn_measured_fraction_theta_full 0.981
_diffrn_measured_fraction_theta_max 0.981
_diffrn_radiation_wavelength 0.71073
_diffrn_reflns_av_R_equivalents 0.0732
_diffrn_reflns_av_unetI/netI 0.0479
_diffrn_reflns_limit_h_max 22
_diffrn_reflns_limit_h_min -22
_diffrn_reflns_limit_k_max 20
_diffrn_reflns_limit_k_min -20
_diffrn_reflns_limit_l_max 8
_diffrn_reflns_limit_l_min -7
_diffrn_reflns_number 22068
_diffrn_reflns_theta_full 25.24
_diffrn_reflns_theta_max 28.00
_diffrn_reflns_theta_min 3.57
_exptl_absorpt_coefficient_mu 0.220
_exptl_absorpt_correction_T_max 0.96
_exptl_absorpt_correction_T_min 0.56
_exptl_absorpt_correction_type multi-scan
_exptl_absorpt_process_details
;
SADABS-2016/2 - Bruker AXS area detector scaling and absorption correction
;
_exptl_crystal_colour colourless
_exptl_crystal_density_diffrn 1.365
_exptl_crystal_density_method 'not measured'
_exptl_crystal_description block
_exptl_crystal_F_000 728
_exptl_crystal_size_max 0.280
_exptl_crystal_size_mid 0.240
_exptl_crystal_size_min 0.200
_refine_diff_density_max 0.425
_refine_diff_density_min -0.346
_refine_ls_abs_structure_details
;

Flack x determined using 1037 quotients [(I+)-(I-)]/[(I+)+(I-)]
(Parsons, Flack and Wagner, Acta Cryst. B69 (2013) 249-259).
;
_refine_ls_abs_structure_Flack 0.03(5)
_refine_ls_extinction_method none
_refine_ls_goodness_of_fit_ref 1.174
_refine_ls_hydrogen_treatment constr
_refine_ls_matrix_type full
_refine_ls_number_parameters 195
_refine_ls_number_reflns 3748
_refine_ls_number_restraints 1
_refine_ls_restrained_S_all 1.174
_refine_ls_R_factor_all 0.0982
_refine_ls_R_factor_gt 0.0741
_refine_ls_shift/su_max 0.001
_refine_ls_shift/su_mean 0.000
_refine_ls_structure_factor_coef Fsqd
_refine_ls_weighting_details 'w=1/[\s^2^(Fo^2^)+(0.0403P)^2^+2.6850P] where P=(Fo^2^+2Fc^2^)/3'
_refine_ls_weighting_scheme calc
_refine_ls_wR_factor_gt 0.1558
_refine_ls_wR_factor_ref 0.1722
_reflns_Friedel_coverage 0.717
_reflns_Friedel_fraction_full 0.878
_reflns_Friedel_fraction_max 0.836
_reflns_number_gt 3038
_reflns_number_total 3748
_reflns_threshold_expression 'I > 2\s(I)'
_cod_data_source_file d3ob00222e2.cif
_cod_data_source_block ZJL2
_cod_depositor_comments
;
The following automatic conversions were performed:

data item '_exptl_absorpt_correction_type' value 'Multi-Scan' was
changed to 'multi-scan' in accordance with the
/home/data/users/saulius/crontab/automatic-downloads/rss-feeds/RSC/lib/dictionaries/cif_core.dic
dictionary named 'cif_core.dic' version 2.4.2 last updated on
2011-04-26.

Automatic conversion script
Id: cif_fix_values 7556 2019-12-06 15:28:31Z antanas 

 Adding full bibliography for 7159258.cif.
;
_cod_database_code 7159258

loop_
_space_group_symop_operation_xyz
'x, y, z'
'-x, -y, z+1/2'
'-x+1/2, y+1/2, z+1/2'
'x+1/2, -y+1/2, z'

loop_
_atom_site_type_symbol
_atom_site_label
_atom_site_fract_x
_atom_site_fract_y
_atom_site_fract_z
_atom_site_U_iso_or_equiv
_atom_site_adp_type
_atom_site_calc_flag
_atom_site_refinement_flags_adp
_atom_site_refinement_flags_occupancy
_atom_site_refinement_flags_posn
_atom_site_occupancy
_atom_site_disorder_assembly
_atom_site_disorder_group
C C1 0.53516(17) 0.1174(3) 0.1729(6) 0.0454(14) Uani d . . G 1 . .
H H1 0.590285 0.120523 0.179501 0.054 Uiso calc U . R 1 . .
C C2 0.4989(3) 0.0663(3) 0.0256(6) 0.0562(18) Uani d . . G 1 . .
H H2 0.529686 0.035126 -0.06636 0.067 Uiso calc U . R 1 . .
C C3 0.4165(3) 0.0616(3) 0.0158(7) 0.064(2) Uani d . . G 1 . .
H H3 0.392183 0.027388 -0.082758 0.077 Uiso calc U . R 1 . .
C C4 0.37040(18) 0.1081(4) 0.1533(9) 0.071(2) Uani d . . G 1 . .
H H4 0.315278 0.105046 0.146704 0.085 Uiso calc U . R 1 . .
C C5 0.4067(2) 0.1593(3) 0.3006(8) 0.0595(19) Uani d . . G 1 . .
H H5 0.375875 0.190444 0.392566 0.071 Uiso calc U . R 1 . .
C C6 0.4891(2) 0.1640(3) 0.3104(6) 0.0389(13) Uani d . . G 1 . .
C C7 0.5264(3) 0.2158(4) 0.4709(9) 0.0365(13) Uani d . . . 1 . .
C C8 0.5019(3) 0.2290(4) 0.6576(10) 0.0391(13) Uani d . . . 1 . .
H H8 0.457302 0.200492 0.708209 0.047 Uiso calc U . R 1 . .
C C9 0.5486(3) 0.2918(4) 0.7869(9) 0.0338(12) Uani d . . . 1 . .
H H9 0.558639 0.26371 0.917795 0.041 Uiso calc U . R 1 . .
C C10 0.6310(3) 0.3035(4) 0.6753(9) 0.0323(11) Uani d . . . 1 . .
C C11 0.6889(4) 0.2359(4) 0.7589(11) 0.0456(15) Uani d . . . 1 . .
C C12 0.6690(2) 0.3927(2) 0.6999(6) 0.0333(12) Uani d . . G 1 . .
C C13 0.6678(2) 0.4340(3) 0.8874(5) 0.0442(15) Uani d . . G 1 . .
H H13 0.642521 0.407548 0.996783 0.053 Uiso calc U . R 1 . .
C C14 0.7042(2) 0.5147(3) 0.9115(7) 0.0547(17) Uani d . . G 1 . .
H H14 0.703396 0.542375 1.037028 0.066 Uiso calc U . R 1 . .
C C15 0.7420(3) 0.5542(2) 0.7481(9) 0.065(2) Uani d . . G 1 . .
H H15 0.766369 0.608278 0.76423 0.078 Uiso calc U . R 1 . .
C C16 0.7432(3) 0.5129(3) 0.5605(7) 0.063(2) Uani d . . G 1 . .
H H16 0.768467 0.539354 0.451185 0.075 Uiso calc U . R 1 . .
C C17 0.7068(3) 0.4322(3) 0.5364(5) 0.0483(16) Uani d . . G 1 . .
H H17 0.707593 0.404526 0.410935 0.058 Uiso calc U . R 1 . .
C C18 0.4476(4) 0.3633(5) 0.9810(14) 0.065(2) Uani d . . . 1 . .
H H18A 0.410884 0.318249 0.942828 0.098 Uiso calc U . R 1 . .
H H18B 0.419625 0.417412 0.997583 0.098 Uiso calc U . R 1 . .
H H18C 0.47289 0.347727 1.106367 0.098 Uiso calc U . R 1 . .
C C19 0.4754(5) 0.4154(5) 0.6456(14) 0.064(2) Uani d . . . 1 . .
H H19A 0.516288 0.420117 0.544777 0.096 Uiso calc U . R 1 . .
H H19B 0.456759 0.472685 0.680805 0.096 Uiso calc U . R 1 . .
H H19C 0.432115 0.381508 0.5929 0.096 Uiso calc U . R 1 . .
F F1 0.6626(3) 0.1547(2) 0.7446(7) 0.0626(12) Uani d . . . 1 . .
F F2 0.7041(2) 0.2491(3) 0.9570(6) 0.0608(11) Uani d . . . 1 . .
F F3 0.7586(2) 0.2384(3) 0.6667(7) 0.0608(12) Uani d . . . 1 . .
N N1 0.5072(3) 0.3730(3) 0.8246(8) 0.0401(12) Uani d . . . 1 . .
S S1 0.61477(8) 0.27320(10) 0.4108(3) 0.0418(4) Uani d . . . 1 . .

loop_
_atom_site_aniso_label
_atom_site_aniso_U_11
_atom_site_aniso_U_22
_atom_site_aniso_U_33
_atom_site_aniso_U_12
_atom_site_aniso_U_13
_atom_site_aniso_U_23
C1 0.051(4) 0.044(3) 0.041(4) -0.010(3) -0.002(3) 0.002(3)
C2 0.074(5) 0.050(4) 0.045(4) -0.007(4) 0.005(3) -0.007(3)
C3 0.073(5) 0.073(5) 0.046(4) -0.030(4) -0.002(4) -0.009(4)
C4 0.049(4) 0.101(6) 0.063(5) -0.026(4) -0.006(4) -0.018(5)
C5 0.051(4) 0.073(5) 0.055(5) -0.009(4) 0.004(3) -0.013(4)
C6 0.040(3) 0.039(3) 0.037(3) -0.009(3) 0.000(3) 0.003(2)
C7 0.033(3) 0.038(3) 0.038(3) -0.002(2) 0.005(2) 0.002(2)
C8 0.038(3) 0.037(3) 0.043(4) -0.007(2) 0.008(3) 0.007(3)
C9 0.033(3) 0.037(3) 0.032(3) -0.002(2) 0.002(2) 0.008(2)
C10 0.034(3) 0.039(3) 0.024(3) 0.002(2) 0.003(2) 0.004(2)
C11 0.041(3) 0.044(4) 0.052(4) 0.004(3) -0.005(3) 0.007(3)
C12 0.025(3) 0.036(3) 0.038(3) 0.001(2) 0.002(2) 0.004(2)
C13 0.037(3) 0.047(3) 0.049(4) -0.002(2) 0.003(3) -0.006(3)
C14 0.034(3) 0.056(4) 0.074(5) 0.002(3) -0.003(4) -0.022(4)
C15 0.044(4) 0.046(4) 0.105(7) -0.009(3) -0.003(4) -0.006(4)
C16 0.057(4) 0.059(5) 0.071(5) -0.018(4) 0.008(4) 0.013(4)
C17 0.045(3) 0.052(4) 0.048(4) -0.009(3) 0.006(3) 0.008(3)
C18 0.055(4) 0.061(4) 0.081(6) 0.004(3) 0.027(4) -0.014(4)
C19 0.062(4) 0.052(4) 0.079(6) 0.018(4) -0.014(4) 0.010(4)
F1 0.071(3) 0.040(2) 0.077(3) 0.011(2) -0.006(2) 0.011(2)
F2 0.065(2) 0.074(3) 0.043(3) 0.018(2) -0.0150(19) 0.0097(19)
F3 0.039(2) 0.075(3) 0.069(3) 0.0189(18) 0.0093(19) 0.007(2)
N1 0.034(2) 0.038(3) 0.048(3) 0.002(2) 0.005(2) 0.002(2)
S1 0.0418(7) 0.0542(8) 0.0295(7) -0.0115(7) 0.0045(7) 0.0007(8)

loop_
_atom_type_symbol
_atom_type_description
_atom_type_scat_dispersion_real
_atom_type_scat_dispersion_imag
_atom_type_scat_source
C C 0.0033 0.0016 'International Tables Vol C Tables 4.2.6.8 and 6.1.1.4'
H H 0.0000 0.0000 'International Tables Vol C Tables 4.2.6.8 and 6.1.1.4'
F F 0.0171 0.0103 'International Tables Vol C Tables 4.2.6.8 and 6.1.1.4'
N N 0.0061 0.0033 'International Tables Vol C Tables 4.2.6.8 and 6.1.1.4'
S S 0.1246 0.1234 'International Tables Vol C Tables 4.2.6.8 and 6.1.1.4'

loop_
_geom_angle_atom_site_label_1
_geom_angle_atom_site_label_2
_geom_angle_atom_site_label_3
_geom_angle_site_symmetry_1
_geom_angle_site_symmetry_3
_geom_angle
_geom_angle_publ_flag
C2 C1 C6 . . 120.0 ?
C1 C2 C3 . . 120.0 ?
C4 C3 C2 . . 120.0 ?
C3 C4 C5 . . 120.0 ?
C4 C5 C6 . . 120.0 ?
C5 C6 C1 . . 120.0 ?
C5 C6 C7 . . 119.3(3) ?
C1 C6 C7 . . 120.7(3) ?
C8 C7 C6 . . 128.8(5) ?
C8 C7 S1 . . 113.4(5) ?
C6 C7 S1 . . 117.8(4) ?
C7 C8 C9 . . 117.7(5) ?
N1 C9 C8 . . 113.3(5) ?
N1 C9 C10 . . 113.9(4) ?
C8 C9 C10 . . 105.5(5) ?
C12 C10 C11 . . 107.6(4) ?
C12 C10 C9 . . 115.0(4) ?
C11 C10 C9 . . 108.4(5) ?
C12 C10 S1 . . 113.2(4) ?
C11 C10 S1 . . 105.6(4) ?
C9 C10 S1 . . 106.5(4) ?
F3 C11 F1 . . 107.0(6) ?
F3 C11 F2 . . 105.9(5) ?
F1 C11 F2 . . 105.9(6) ?
F3 C11 C10 . . 112.4(5) ?
F1 C11 C10 . . 113.4(5) ?
F2 C11 C10 . . 111.7(5) ?
C13 C12 C17 . . 120.0 ?
C13 C12 C10 . . 119.9(3) ?
C17 C12 C10 . . 120.1(3) ?
C14 C13 C12 . . 120.0 ?
C13 C14 C15 . . 120.0 ?
C16 C15 C14 . . 120.0 ?
C15 C16 C17 . . 120.0 ?
C16 C17 C12 . . 120.0 ?
C9 N1 C18 . . 111.6(5) ?
C9 N1 C19 . . 115.0(5) ?
C18 N1 C19 . . 111.8(6) ?
C7 S1 C10 . . 92.2(3) ?

loop_
_geom_bond_atom_site_label_1
_geom_bond_atom_site_label_2
_geom_bond_site_symmetry_2
_geom_bond_distance
_geom_bond_publ_flag
C1 C2 . 1.39 ?
C1 C6 . 1.39 ?
C2 C3 . 1.39 ?
C3 C4 . 1.39 ?
C4 C5 . 1.39 ?
C5 C6 . 1.39 ?
C6 C7 . 1.465(7) ?
C7 C8 . 1.315(9) ?
C7 S1 . 1.773(6) ?
C8 C9 . 1.507(8) ?
C9 N1 . 1.446(7) ?
C9 C10 . 1.581(7) ?
C10 C12 . 1.516(6) ?
C10 C11 . 1.526(8) ?
C10 S1 . 1.827(6) ?
C11 F3 . 1.322(7) ?
C11 F1 . 1.322(7) ?
C11 F2 . 1.347(8) ?
C12 C13 . 1.39 ?
C12 C17 . 1.39 ?
C13 C14 . 1.39 ?
C14 C15 . 1.39 ?
C15 C16 . 1.39 ?
C16 C17 . 1.39 ?
C18 N1 . 1.447(8) ?
C19 N1 . 1.450(9) ?
